data_4311546
loop_
_publ_author_name
'Takanori Nishioka'
'Hiroaki Kitayama'
'Brian K. Breedlove'
'Kimie Shiomi'
'Isamu Kinoshita'
'Kiyoshi Isobe'

_publ_section_title
;
 Novel Nucleophilic Reactivity of Disulfido Ligands Coordinated Parallel
 to M-M (M = Rh, Ir) Bonds
;
_journal_name_full 'Inorganic Chemistry'
_journal_page_first 5688
_journal_page_last 5697
_journal_paper_doi 10.1021/ic049855t
_journal_volume 43
_journal_year 2004
_chemical_formula_moiety 'C47 H57 B S Rh2 '
_chemical_formula_sum 'C47 H57 B Rh2 S'
_chemical_formula_weight 870.65
_space_group_IT_number 2
_symmetry_cell_setting triclinic
_symmetry_Int_Tables_number 2
_symmetry_space_group_name_Hall '-P 1'
_symmetry_space_group_name_H-M 'P -1'
_cell_angle_alpha 98.007(9)
_cell_angle_beta 95.297(7)
_cell_angle_gamma 85.428(8)
_cell_formula_units_Z 2
_cell_length_a 12.519(1)
_cell_length_b 14.582(1)
_cell_length_c 11.842(1)
_cell_measurement_reflns_used 25
_cell_measurement_temperature 296.2
_cell_measurement_theta_max 14.9
_cell_measurement_theta_min 14.6
_cell_volume 2126.7(3)
_computing_cell_refinement 'MSC/AFC Diffractometer Control'
_computing_data_collection 'MSC/AFC Diffractometer Control'
_computing_data_reduction 'teXsan Ver. 1.11'
_computing_publication_material 'teXsan Ver. 1.11'
_computing_structure_refinement SHELXL97
_computing_structure_solution SIR92
_diffrn_measurement_device_type 'Rigaku AFC7S'
_diffrn_measurement_method \w-2\q
_diffrn_radiation_type 'Mo K\a'
_diffrn_radiation_wavelength 0.7107
_diffrn_reflns_av_R_equivalents 0.024
_diffrn_reflns_limit_h_max 17
_diffrn_reflns_limit_h_min 0
_diffrn_reflns_limit_k_max 20
_diffrn_reflns_limit_k_min -20
_diffrn_reflns_limit_l_max 16
_diffrn_reflns_limit_l_min -16
_diffrn_reflns_number 12918
_diffrn_reflns_theta_max 29.99
_diffrn_standards_decay_% 0.55
_diffrn_standards_interval_count 150
_diffrn_standards_number 3
_exptl_absorpt_coefficient_mu 0.854
_exptl_absorpt_correction_T_max 0.920
_exptl_absorpt_correction_T_min 0.805
_exptl_absorpt_correction_type analytical
_exptl_absorpt_process_details Tompa_analytical
_exptl_crystal_colour dark
_exptl_crystal_density_diffrn 1.360
_exptl_crystal_density_method 'not measured'
_exptl_crystal_description plate
_exptl_crystal_size_max 0.400
_exptl_crystal_size_mid 0.300
_exptl_crystal_size_min 0.100
_refine_diff_density_max 0.31
_refine_diff_density_min -0.39
_refine_ls_extinction_coef 0.0000
_refine_ls_extinction_expression Fc^*^=kFc[1+0.001xFc^2^\l^3^/sin(2\q)]^-1/4^
_refine_ls_extinction_method SHELXL
_refine_ls_goodness_of_fit_ref 1.133
_refine_ls_hydrogen_treatment noref
_refine_ls_number_parameters 460
_refine_ls_number_reflns 12389
_refine_ls_R_factor_gt 0.0348
_refine_ls_shift/su_max 0.0050
_refine_ls_structure_factor_coef Fsqd
_refine_ls_weighting_details 'w = 1/[\s^2^(Fo^2^) + (0.0100P)^2^+0.0000P] where P=(Fo^2^+2Fc^2^)/3'
_refine_ls_weighting_scheme calc
_refine_ls_wR_factor_ref 0.0589
_reflns_number_gt 7799
_reflns_number_total 12389
_reflns_threshold_expression >2.0sigma(I)
_cod_data_source_file ic049855tsi20040204_025808_05.cif
_cod_data_source_block 6-[(RhCp*)2(CH2)2SMe](BPh4)
_cod_original_cell_volume 2126.6(3)
_cod_original_sg_symbol_H-M 'P -1 '
_cod_original_formula_sum 'C47 H57 B S Rh2 '
_cod_database_code 4311546

loop_
_symmetry_equiv_pos_as_xyz
x,y,z
-x,-y,-z

loop_
_atom_site_label
_atom_site_type_symbol
_atom_site_fract_x
_atom_site_fract_y
_atom_site_fract_z
_atom_site_U_iso_or_equiv
_atom_site_adp_type
_atom_site_occupancy
_atom_site_calc_flag
_atom_site_refinement_flags
_atom_site_disorder_assembly
_atom_site_disorder_group
Rh(1) Rh 0.80739(2) -0.27428(1) 0.03219(2) 0.03661(6) Uani 1.00 d . . .
Rh(2) Rh 0.79289(2) -0.29410(1) 0.24024(2) 0.03725(6) Uani 1.00 d . . .
S(1) S 0.66133(6) -0.34533(6) 0.09028(7) 0.0562(2) Uani 1.00 d . . .
C(1) C 0.7665(2) -0.2339(2) -0.1402(2) 0.0468(7) Uani 1.00 d . . .
C(2) C 0.8277(2) -0.1639(2) -0.0759(2) 0.0438(6) Uani 1.00 d . . .
C(3) C 0.9311(2) -0.2056(2) -0.0411(2) 0.0457(7) Uani 1.00 d . . .
C(4) C 0.9350(2) -0.3006(2) -0.0901(2) 0.0481(7) Uani 1.00 d . . .
C(5) C 0.8332(2) -0.3196(2) -0.1487(2) 0.0466(7) Uani 1.00 d . . .
C(6) C 0.6551(3) -0.2217(2) -0.1975(3) 0.075(1) Uani 1.00 d . . .
C(7) C 0.7932(3) -0.0629(2) -0.0556(3) 0.0688(9) Uani 1.00 d . . .
C(8) C 1.0216(3) -0.1543(2) 0.0210(3) 0.076(1) Uani 1.00 d . . .
C(9) C 1.0318(3) -0.3678(2) -0.0859(3) 0.073(1) Uani 1.00 d . . .
C(10) C 0.8011(3) -0.4095(2) -0.2157(3) 0.078(1) Uani 1.00 d . . .
C(11) C 0.7866(2) -0.2075(2) 0.4106(2) 0.0462(7) Uani 1.00 d . . .
C(12) C 0.8960(2) -0.2360(2) 0.3883(2) 0.0449(6) Uani 1.00 d . . .
C(13) C 0.9080(2) -0.3343(2) 0.3816(2) 0.0498(7) Uani 1.00 d . . .
C(14) C 0.8066(3) -0.3673(2) 0.3925(2) 0.0511(7) Uani 1.00 d . . .
C(15) C 0.7316(2) -0.2879(2) 0.4099(2) 0.0528(7) Uani 1.00 d . . .
C(16) C 0.7411(3) -0.1091(2) 0.4372(3) 0.089(1) Uani 1.00 d . . .
C(17) C 0.9833(3) -0.1733(3) 0.3844(3) 0.079(1) Uani 1.00 d . . .
C(18) C 1.0108(3) -0.3932(3) 0.3713(3) 0.096(1) Uani 1.00 d . . .
C(19) C 0.7839(4) -0.4665(2) 0.3966(3) 0.102(1) Uani 1.00 d . . .
C(20) C 0.6145(3) -0.2901(3) 0.4286(3) 0.103(1) Uani 1.00 d . . .
C(21) C 0.7655(2) -0.1775(2) 0.1636(2) 0.0447(7) Uani 1.00 d . . .
C(22) C 0.8732(2) -0.3791(2) 0.1203(2) 0.0552(8) Uani 1.00 d . . .
C(23) C 0.5396(3) -0.2677(3) 0.0909(3) 0.096(1) Uani 1.00 d . . .
C(24) C 0.6449(2) 0.3049(2) 0.3100(3) 0.0553(8) Uani 1.00 d . . .
C(25) C 0.5591(3) 0.3616(2) 0.3527(3) 0.0708(10) Uani 1.00 d . . .
C(26) C 0.5092(3) 0.4342(3) 0.2991(4) 0.094(1) Uani 1.00 d . . .
C(27) C 0.5424(4) 0.4524(3) 0.1984(5) 0.102(2) Uani 1.00 d . . .
C(28) C 0.6259(4) 0.3992(3) 0.1525(3) 0.092(1) Uani 1.00 d . . .
C(29) C 0.6760(3) 0.3262(2) 0.2079(3) 0.0677(9) Uani 1.00 d . . .
C(30) C 0.8240(2) 0.1904(2) 0.3392(2) 0.0456(7) Uani 1.00 d . . .
C(31) C 0.8964(3) 0.2604(2) 0.3529(2) 0.0527(7) Uani 1.00 d . . .
C(32) C 1.0050(3) 0.2436(2) 0.3402(3) 0.0612(8) Uani 1.00 d . . .
C(33) C 1.0472(3) 0.1544(3) 0.3130(3) 0.0673(9) Uani 1.00 d . . .
C(34) C 0.9806(3) 0.0834(2) 0.2971(3) 0.0674(9) Uani 1.00 d . . .
C(35) C 0.8708(2) 0.1014(2) 0.3100(3) 0.0567(8) Uani 1.00 d . . .
C(36) C 0.6218(2) 0.1298(2) 0.3186(2) 0.0440(6) Uani 1.00 d . . .
C(37) C 0.6235(2) 0.0891(2) 0.2049(3) 0.0581(8) Uani 1.00 d . . .
C(38) C 0.5582(3) 0.0184(2) 0.1571(3) 0.0656(9) Uani 1.00 d . . .
C(39) C 0.4874(2) -0.0137(2) 0.2215(3) 0.0657(9) Uani 1.00 d . . .
C(40) C 0.4815(2) 0.0252(2) 0.3327(3) 0.0570(8) Uani 1.00 d . . .
C(41) C 0.5477(2) 0.0950(2) 0.3794(2) 0.0485(7) Uani 1.00 d . . .
C(42) C 0.7056(2) 0.2323(2) 0.5107(2) 0.0478(7) Uani 1.00 d . . .
C(43) C 0.7268(3) 0.1576(2) 0.5737(3) 0.0588(8) Uani 1.00 d . . .
C(44) C 0.7371(3) 0.1668(3) 0.6919(3) 0.0720(10) Uani 1.00 d . . .
C(45) C 0.7279(3) 0.2531(3) 0.7541(3) 0.083(1) Uani 1.00 d . . .
C(46) C 0.7101(3) 0.3287(3) 0.6971(3) 0.082(1) Uani 1.00 d . . .
C(47) C 0.7000(3) 0.3187(2) 0.5787(3) 0.0652(9) Uani 1.00 d . . .
B(1) B 0.6984(3) 0.2150(2) 0.3699(3) 0.0466(8) Uani 1.00 d . . .
H(1) H 0.6625 -0.2096 -0.2705 0.1316 Uiso 1.00 calc . . .
H(2) H 0.6133 -0.1719 -0.1615 0.1144 Uiso 1.00 calc . . .
H(3) H 0.6187 -0.2750 -0.2106 0.1096 Uiso 1.00 calc . . .
H(4) H 0.8271 -0.0282 -0.1021 0.0748 Uiso 1.00 calc . . .
H(5) H 0.7224 -0.0498 -0.0531 0.1002 Uiso 1.00 calc . . .
H(6) H 0.8186 -0.0376 0.0129 0.0736 Uiso 1.00 calc . . .
H(7) H 1.0697 -0.1431 -0.0244 0.0979 Uiso 1.00 calc . . .
H(8) H 1.0031 -0.1007 0.0691 0.1469 Uiso 1.00 calc . . .
H(9) H 1.0691 -0.1897 0.0649 0.0917 Uiso 1.00 calc . . .
H(10) H 1.0720 -0.3715 -0.1511 0.1127 Uiso 1.00 calc . . .
H(11) H 1.0122 -0.4317 -0.0894 0.0975 Uiso 1.00 calc . . .
H(12) H 1.0764 -0.3514 -0.0132 0.0781 Uiso 1.00 calc . . .
H(13) H 0.8434 -0.4633 -0.1839 0.1391 Uiso 1.00 calc . . .
H(14) H 0.7349 -0.4240 -0.2150 0.1107 Uiso 1.00 calc . . .
H(15) H 0.8148 -0.4163 -0.2899 0.1185 Uiso 1.00 calc . . .
H(16) H 0.7448 -0.0927 0.5103 0.1149 Uiso 1.00 calc . . .
H(17) H 0.6806 -0.0979 0.4075 0.1128 Uiso 1.00 calc . . .
H(18) H 0.7914 -0.0664 0.4250 0.1848 Uiso 1.00 calc . . .
H(19) H 0.9573 -0.1177 0.3571 0.1056 Uiso 1.00 calc . . .
H(20) H 1.0314 -0.1986 0.3389 0.0920 Uiso 1.00 calc . . .
H(21) H 1.0147 -0.1565 0.4525 0.1077 Uiso 1.00 calc . . .
H(22) H 1.0569 -0.3656 0.3366 0.1097 Uiso 1.00 calc . . .
H(23) H 1.0087 -0.4494 0.3243 0.1154 Uiso 1.00 calc . . .
H(24) H 1.0450 -0.3956 0.4444 0.1235 Uiso 1.00 calc . . .
H(25) H 0.8345 -0.5049 0.3580 0.1762 Uiso 1.00 calc . . .
H(26) H 0.7182 -0.4758 0.3632 0.1093 Uiso 1.00 calc . . .
H(27) H 0.7953 -0.4796 0.4648 0.0934 Uiso 1.00 calc . . .
H(28) H 0.5879 -0.3501 0.3957 0.1292 Uiso 1.00 calc . . .
H(29) H 0.6053 -0.2873 0.4992 0.1182 Uiso 1.00 calc . . .
H(30) H 0.5743 -0.2339 0.4033 0.1795 Uiso 1.00 calc . . .
H(31) H 0.8112 -0.1282 0.1854 0.0555 Uiso 1.00 calc . . .
H(32) H 0.6934 -0.1500 0.1593 0.0458 Uiso 1.00 calc . . .
H(33) H 0.9517 -0.3828 0.1363 0.0772 Uiso 1.00 calc . . .
H(34) H 0.8440 -0.4395 0.0955 0.0801 Uiso 1.00 calc . . .
H(35) H 0.5413 -0.2245 0.1387 0.1942 Uiso 1.00 calc . . .
H(36) H 0.5051 -0.2790 0.0251 0.1480 Uiso 1.00 calc . . .
H(37) H 0.4993 -0.3013 0.1270 0.1583 Uiso 1.00 calc . . .
H(38) H 0.5352 0.3531 0.4208 0.0698 Uiso 1.00 calc . . .
H(39) H 0.4517 0.4735 0.3355 0.1009 Uiso 1.00 calc . . .
H(40) H 0.5083 0.5016 0.1638 0.0899 Uiso 1.00 calc . . .
H(41) H 0.6490 0.4078 0.0849 0.1041 Uiso 1.00 calc . . .
H(42) H 0.7294 0.2938 0.1749 0.0443 Uiso 1.00 calc . . .
H(43) H 0.8718 0.3190 0.3711 0.0356 Uiso 1.00 calc . . .
H(44) H 1.0444 0.2924 0.3547 0.0693 Uiso 1.00 calc . . .
H(45) H 1.1160 0.1409 0.3042 0.0615 Uiso 1.00 calc . . .
H(46) H 1.0080 0.0187 0.2782 0.0863 Uiso 1.00 calc . . .
H(47) H 0.8256 0.0487 0.2964 0.0550 Uiso 1.00 calc . . .
H(48) H 0.6665 0.1088 0.1590 0.0498 Uiso 1.00 calc . . .
H(49) H 0.5653 -0.0029 0.0876 0.0569 Uiso 1.00 calc . . .
H(50) H 0.4437 -0.0622 0.1915 0.0897 Uiso 1.00 calc . . .
H(51) H 0.4331 0.0032 0.3803 0.0663 Uiso 1.00 calc . . .
H(52) H 0.5438 0.1177 0.4517 0.0464 Uiso 1.00 calc . . .
H(53) H 0.7325 0.0973 0.5320 0.0599 Uiso 1.00 calc . . .
H(54) H 0.7579 0.1076 0.7270 0.0945 Uiso 1.00 calc . . .
H(55) H 0.7356 0.2609 0.8332 0.0929 Uiso 1.00 calc . . .
H(56) H 0.7035 0.3880 0.7346 0.0859 Uiso 1.00 calc . . .
H(57) H 0.6847 0.3703 0.5449 0.0525 Uiso 1.00 calc . . .

loop_
_atom_site_aniso_label
_atom_site_aniso_U_11
_atom_site_aniso_U_22
_atom_site_aniso_U_33
_atom_site_aniso_U_12
_atom_site_aniso_U_13
_atom_site_aniso_U_23
Rh(1) 0.0388(1) 0.0336(1) 0.0380(1) -0.00056(9) 0.0046(1) 0.00676(9)
Rh(2) 0.0386(1) 0.0355(1) 0.0389(1) -0.00158(9) 0.0061(1) 0.00798(9)
S(1) 0.0533(5) 0.0628(5) 0.0550(5) -0.0225(4) 0.0024(4) 0.0074(4)
C(1) 0.053(2) 0.049(2) 0.040(2) 0.000(1) 0.004(1) 0.014(1)
C(2) 0.054(2) 0.039(1) 0.042(2) -0.001(1) 0.012(1) 0.013(1)
C(3) 0.048(2) 0.049(2) 0.043(2) -0.011(1) 0.005(1) 0.010(1)
C(4) 0.046(2) 0.050(2) 0.051(2) 0.006(1) 0.018(1) 0.015(1)
C(5) 0.058(2) 0.042(2) 0.041(2) -0.006(1) 0.009(1) 0.005(1)
C(6) 0.064(2) 0.081(2) 0.077(2) 0.001(2) -0.020(2) 0.020(2)
C(7) 0.093(3) 0.040(2) 0.077(2) 0.001(2) 0.022(2) 0.014(2)
C(8) 0.059(2) 0.091(3) 0.084(3) -0.030(2) -0.004(2) 0.017(2)
C(9) 0.062(2) 0.078(2) 0.084(3) 0.024(2) 0.028(2) 0.024(2)
C(10) 0.100(3) 0.056(2) 0.072(2) -0.015(2) 0.016(2) -0.019(2)
C(11) 0.058(2) 0.043(2) 0.036(1) 0.006(1) 0.007(1) 0.003(1)
C(12) 0.047(2) 0.052(2) 0.038(1) -0.012(1) 0.002(1) 0.010(1)
C(13) 0.056(2) 0.049(2) 0.040(2) 0.008(1) -0.003(1) 0.002(1)
C(14) 0.075(2) 0.040(2) 0.039(2) -0.011(2) -0.003(1) 0.011(1)
C(15) 0.049(2) 0.071(2) 0.041(2) -0.008(2) 0.012(1) 0.011(1)
C(16) 0.131(3) 0.057(2) 0.066(2) 0.036(2) 0.007(2) -0.010(2)
C(17) 0.087(3) 0.099(3) 0.059(2) -0.052(2) -0.001(2) 0.014(2)
C(18) 0.081(3) 0.113(3) 0.072(2) 0.046(2) -0.019(2) -0.014(2)
C(19) 0.169(4) 0.061(2) 0.081(3) -0.047(3) -0.032(3) 0.034(2)
C(20) 0.068(3) 0.169(4) 0.077(3) -0.036(3) 0.034(2) 0.001(3)
C(21) 0.057(2) 0.034(1) 0.043(2) 0.003(1) 0.007(1) 0.007(1)
C(22) 0.070(2) 0.047(2) 0.050(2) 0.015(2) 0.013(2) 0.014(1)
C(23) 0.042(2) 0.146(4) 0.096(3) -0.003(2) 0.000(2) 0.003(3)
C(24) 0.048(2) 0.046(2) 0.072(2) -0.013(1) -0.003(2) 0.010(2)
C(25) 0.051(2) 0.052(2) 0.113(3) -0.012(2) -0.001(2) 0.021(2)
C(26) 0.053(2) 0.062(2) 0.166(5) -0.006(2) -0.012(3) 0.030(3)
C(27) 0.087(3) 0.061(3) 0.154(5) -0.014(2) -0.051(3) 0.043(3)
C(28) 0.110(3) 0.082(3) 0.087(3) -0.033(3) -0.032(3) 0.038(2)
C(29) 0.076(2) 0.061(2) 0.065(2) -0.011(2) -0.008(2) 0.014(2)
C(30) 0.050(2) 0.047(2) 0.043(2) -0.009(1) 0.005(1) 0.013(1)
C(31) 0.061(2) 0.052(2) 0.047(2) -0.011(2) 0.005(1) 0.012(1)
C(32) 0.059(2) 0.083(2) 0.047(2) -0.026(2) 0.005(2) 0.019(2)
C(33) 0.050(2) 0.103(3) 0.054(2) -0.003(2) 0.015(2) 0.024(2)
C(34) 0.065(2) 0.073(2) 0.067(2) 0.007(2) 0.022(2) 0.016(2)
C(35) 0.055(2) 0.056(2) 0.062(2) -0.010(2) 0.012(2) 0.011(2)
C(36) 0.042(2) 0.037(1) 0.052(2) -0.002(1) 0.002(1) 0.007(1)
C(37) 0.054(2) 0.060(2) 0.061(2) -0.006(2) 0.008(2) 0.007(2)
C(38) 0.064(2) 0.063(2) 0.061(2) 0.008(2) -0.008(2) -0.011(2)
C(39) 0.045(2) 0.046(2) 0.101(3) -0.001(1) -0.005(2) 0.000(2)
C(40) 0.043(2) 0.047(2) 0.081(2) -0.005(1) 0.002(2) 0.012(2)
C(41) 0.045(2) 0.040(2) 0.060(2) 0.000(1) 0.002(1) 0.005(1)
C(42) 0.037(2) 0.048(2) 0.059(2) -0.011(1) 0.008(1) 0.004(1)
C(43) 0.061(2) 0.057(2) 0.057(2) -0.008(2) 0.002(2) 0.005(2)
C(44) 0.062(2) 0.091(3) 0.066(2) -0.016(2) 0.002(2) 0.017(2)
C(45) 0.065(2) 0.127(4) 0.056(2) -0.020(3) 0.009(2) -0.003(2)
C(46) 0.076(3) 0.087(3) 0.077(3) -0.015(2) 0.017(2) -0.027(2)
C(47) 0.062(2) 0.055(2) 0.080(2) -0.012(2) 0.013(2) 0.002(2)
B(1) 0.050(2) 0.037(2) 0.054(2) -0.008(1) 0.008(2) 0.007(1)

loop_
_atom_type_symbol
_atom_type_description
_atom_type_scat_dispersion_real
_atom_type_scat_dispersion_imag
_atom_type_scat_source
Rh Rh -1.118 0.919
;International Tables for Crystallography
(1992, Vol. C, Tables 4.2.6.8 and 6.1.1.4)
;
B B 0.001 0.001
;International Tables for Crystallography
(1992, Vol. C, Tables 4.2.6.8 and 6.1.1.4)
;
S S 0.125 0.123
;International Tables for Crystallography
(1992, Vol. C, Tables 4.2.6.8 and 6.1.1.4)
;
C C 0.003 0.002
;International Tables for Crystallography
(1992, Vol. C, Tables 4.2.6.8 and 6.1.1.4)
;
H H 0.000 0.000
;International Tables for Crystallography
(1992, Vol. C, Table 6.1.1.4)
;

loop_
_geom_angle_atom_site_label_1
_geom_angle_atom_site_label_2
_geom_angle_atom_site_label_3
_geom_angle
_geom_angle_site_symmetry_1
_geom_angle_site_symmetry_2
_geom_angle_site_symmetry_3
_geom_angle_publ_flag
Rh(2) Rh(1) S(1) 58.04(2) . . . yes
Rh(2) Rh(1) C(1) 160.88(7) . . . yes
Rh(2) Rh(1) C(2) 140.35(6) . . . yes
Rh(2) Rh(1) C(3) 128.50(7) . . . yes
Rh(2) Rh(1) C(4) 136.16(7) . . . yes
Rh(2) Rh(1) C(5) 156.09(7) . . . yes
Rh(2) Rh(1) C(21) 51.14(8) . . . yes
Rh(2) Rh(1) C(22) 51.22(8) . . . yes
S(1) Rh(1) C(1) 109.96(8) . . . yes
S(1) Rh(1) C(2) 136.43(7) . . . yes
S(1) Rh(1) C(3) 173.06(7) . . . yes
S(1) Rh(1) C(4) 141.08(7) . . . yes
S(1) Rh(1) C(5) 111.85(8) . . . yes
S(1) Rh(1) C(21) 80.55(8) . . . yes
S(1) Rh(1) C(22) 73.62(9) . . . yes
C(1) Rh(1) C(2) 37.19(10) . . . yes
C(1) Rh(1) C(3) 63.1(1) . . . yes
C(1) Rh(1) C(4) 62.8(1) . . . yes
C(1) Rh(1) C(5) 38.25(10) . . . yes
C(1) Rh(1) C(21) 115.3(1) . . . yes
C(1) Rh(1) C(22) 144.27(10) . . . yes
C(2) Rh(1) C(3) 37.67(10) . . . yes
C(2) Rh(1) C(4) 62.28(10) . . . yes
C(2) Rh(1) C(5) 62.84(9) . . . yes
C(2) Rh(1) C(21) 91.1(1) . . . yes
C(2) Rh(1) C(22) 149.6(1) . . . yes
C(3) Rh(1) C(4) 37.44(10) . . . yes
C(3) Rh(1) C(5) 63.19(10) . . . yes
C(3) Rh(1) C(21) 101.9(1) . . . yes
C(3) Rh(1) C(22) 112.0(1) . . . yes
C(4) Rh(1) C(5) 37.4(1) . . . yes
C(4) Rh(1) C(21) 138.2(1) . . . yes
C(4) Rh(1) C(22) 91.5(1) . . . yes
C(5) Rh(1) C(21) 152.7(1) . . . yes
C(5) Rh(1) C(22) 106.4(1) . . . yes
C(21) Rh(1) C(22) 100.4(1) . . . yes
Rh(1) Rh(2) S(1) 57.34(2) . . . yes
Rh(1) Rh(2) C(11) 139.28(7) . . . yes
Rh(1) Rh(2) C(12) 126.48(8) . . . yes
Rh(1) Rh(2) C(13) 134.81(8) . . . yes
Rh(1) Rh(2) C(14) 156.79(7) . . . yes
Rh(1) Rh(2) C(15) 162.12(7) . . . yes
Rh(1) Rh(2) C(21) 51.11(7) . . . yes
Rh(1) Rh(2) C(22) 51.63(8) . . . yes
S(1) Rh(2) C(11) 134.57(8) . . . yes
S(1) Rh(2) C(12) 172.42(7) . . . yes
S(1) Rh(2) C(13) 146.08(8) . . . yes
S(1) Rh(2) C(14) 116.25(8) . . . yes
S(1) Rh(2) C(15) 111.46(8) . . . yes
S(1) Rh(2) C(21) 80.08(7) . . . yes
S(1) Rh(2) C(22) 73.40(8) . . . yes
C(11) Rh(2) C(12) 37.9(1) . . . yes
C(11) Rh(2) C(13) 62.49(10) . . . yes
C(11) Rh(2) C(14) 62.63(10) . . . yes
C(11) Rh(2) C(15) 36.9(1) . . . yes
C(11) Rh(2) C(21) 89.52(10) . . . yes
C(11) Rh(2) C(22) 151.8(1) . . . yes
C(12) Rh(2) C(13) 37.6(1) . . . yes
C(12) Rh(2) C(14) 63.1(1) . . . yes
C(12) Rh(2) C(15) 63.0(1) . . . yes
C(12) Rh(2) C(21) 97.6(1) . . . yes
C(12) Rh(2) C(22) 114.2(1) . . . yes
C(13) Rh(2) C(14) 37.3(1) . . . yes
C(13) Rh(2) C(15) 62.7(1) . . . yes
C(13) Rh(2) C(21) 133.5(1) . . . yes
C(13) Rh(2) C(22) 92.3(1) . . . yes
C(14) Rh(2) C(15) 38.0(1) . . . yes
C(14) Rh(2) C(21) 151.93(10) . . . yes
C(14) Rh(2) C(22) 105.7(1) . . . yes
C(15) Rh(2) C(21) 116.3(1) . . . yes
C(15) Rh(2) C(22) 142.9(1) . . . yes
C(21) Rh(2) C(22) 100.8(1) . . . yes
Rh(1) S(1) Rh(2) 64.62(2) . . . yes
Rh(1) S(1) C(23) 111.3(1) . . . yes
Rh(2) S(1) C(23) 111.9(1) . . . yes
Rh(1) C(1) C(2) 72.5(2) . . . yes
Rh(1) C(1) C(5) 70.5(2) . . . yes
Rh(1) C(1) C(6) 125.9(2) . . . yes
C(2) C(1) C(5) 107.8(2) . . . yes
C(2) C(1) C(6) 127.0(3) . . . yes
C(5) C(1) C(6) 125.0(2) . . . yes
Rh(1) C(2) C(1) 70.4(2) . . . yes
Rh(1) C(2) C(3) 70.3(2) . . . yes
Rh(1) C(2) C(7) 128.5(2) . . . yes
C(1) C(2) C(3) 108.3(2) . . . yes
C(1) C(2) C(7) 125.7(2) . . . yes
C(3) C(2) C(7) 125.8(2) . . . yes
Rh(1) C(3) C(2) 72.0(2) . . . yes
Rh(1) C(3) C(4) 72.0(2) . . . yes
Rh(1) C(3) C(8) 128.0(2) . . . yes
C(2) C(3) C(4) 107.6(2) . . . yes
C(2) C(3) C(8) 125.1(2) . . . yes
C(4) C(3) C(8) 126.8(3) . . . yes
Rh(1) C(4) C(3) 70.6(2) . . . yes
Rh(1) C(4) C(5) 70.1(2) . . . yes
Rh(1) C(4) C(9) 127.6(2) . . . yes
C(3) C(4) C(5) 108.5(2) . . . yes
C(3) C(4) C(9) 125.7(2) . . . yes
C(5) C(4) C(9) 125.8(2) . . . yes
Rh(1) C(5) C(1) 71.2(1) . . . yes
Rh(1) C(5) C(4) 72.5(2) . . . yes
Rh(1) C(5) C(10) 125.3(2) . . . yes
C(1) C(5) C(4) 107.7(2) . . . yes
C(1) C(5) C(10) 124.9(3) . . . yes
C(4) C(5) C(10) 127.3(3) . . . yes
Rh(2) C(11) C(12) 69.6(1) . . . yes
Rh(2) C(11) C(15) 70.5(1) . . . yes
Rh(2) C(11) C(16) 128.3(2) . . . yes
C(12) C(11) C(15) 107.8(2) . . . yes
C(12) C(11) C(16) 125.9(3) . . . yes
C(15) C(11) C(16) 126.2(3) . . . yes
Rh(2) C(12) C(11) 72.5(1) . . . yes
Rh(2) C(12) C(13) 72.2(1) . . . yes
Rh(2) C(12) C(17) 125.3(2) . . . yes
C(11) C(12) C(13) 107.6(2) . . . yes
C(11) C(12) C(17) 126.0(3) . . . yes
C(13) C(12) C(17) 126.1(3) . . . yes
Rh(2) C(13) C(12) 70.2(1) . . . yes
Rh(2) C(13) C(14) 70.9(2) . . . yes
Rh(2) C(13) C(18) 127.2(2) . . . yes
C(12) C(13) C(14) 108.5(2) . . . yes
C(12) C(13) C(18) 126.2(3) . . . yes
C(14) C(13) C(18) 125.2(3) . . . yes
Rh(2) C(14) C(13) 71.8(2) . . . yes
Rh(2) C(14) C(15) 70.9(2) . . . yes
Rh(2) C(14) C(19) 127.2(2) . . . yes
C(13) C(14) C(15) 107.5(3) . . . yes
C(13) C(14) C(19) 126.2(3) . . . yes
C(15) C(14) C(19) 126.0(3) . . . yes
Rh(2) C(15) C(11) 72.6(2) . . . yes
Rh(2) C(15) C(14) 71.1(2) . . . yes
Rh(2) C(15) C(20) 123.9(2) . . . yes
C(11) C(15) C(14) 108.5(3) . . . yes
C(11) C(15) C(20) 125.7(3) . . . yes
C(14) C(15) C(20) 125.8(3) . . . yes
Rh(1) C(21) Rh(2) 77.75(9) . . . yes
Rh(1) C(22) Rh(2) 77.15(10) . . . yes
C(25) C(24) C(29) 114.3(3) . . . yes
C(25) C(24) B(1) 122.8(3) . . . yes
C(29) C(24) B(1) 122.7(3) . . . yes
C(24) C(25) C(26) 123.3(4) . . . yes
C(25) C(26) C(27) 120.3(4) . . . yes
C(26) C(27) C(28) 119.0(4) . . . yes
C(27) C(28) C(29) 120.1(4) . . . yes
C(24) C(29) C(28) 122.9(3) . . . yes
C(31) C(30) C(35) 114.1(3) . . . yes
C(31) C(30) B(1) 120.4(2) . . . yes
C(35) C(30) B(1) 125.1(3) . . . yes
C(30) C(31) C(32) 123.6(3) . . . yes
C(31) C(32) C(33) 119.9(3) . . . yes
C(32) C(33) C(34) 119.3(3) . . . yes
C(33) C(34) C(35) 120.3(3) . . . yes
C(30) C(35) C(34) 122.8(3) . . . yes
C(37) C(36) C(41) 114.3(2) . . . yes
C(37) C(36) B(1) 120.8(3) . . . yes
C(41) C(36) B(1) 124.8(2) . . . yes
C(36) C(37) C(38) 122.8(3) . . . yes
C(37) C(38) C(39) 120.3(3) . . . yes
C(38) C(39) C(40) 119.0(3) . . . yes
C(39) C(40) C(41) 120.1(3) . . . yes
C(36) C(41) C(40) 123.6(3) . . . yes
C(43) C(42) C(47) 113.6(3) . . . yes
C(43) C(42) B(1) 120.5(2) . . . yes
C(47) C(42) B(1) 125.7(3) . . . yes
C(42) C(43) C(44) 123.9(3) . . . yes
C(43) C(44) C(45) 119.9(4) . . . yes
C(44) C(45) C(46) 118.7(3) . . . yes
C(45) C(46) C(47) 121.0(3) . . . yes
C(42) C(47) C(46) 122.9(3) . . . yes
C(24) B(1) C(30) 111.0(3) . . . yes
C(24) B(1) C(36) 105.1(2) . . . yes
C(24) B(1) C(42) 113.7(2) . . . yes
C(30) B(1) C(36) 111.8(2) . . . yes
C(30) B(1) C(42) 104.3(2) . . . yes
C(36) B(1) C(42) 111.2(2) . . . yes

loop_
_geom_bond_atom_site_label_1
_geom_bond_atom_site_label_2
_geom_bond_distance
_geom_bond_site_symmetry_1
_geom_bond_site_symmetry_2
_geom_bond_publ_flag
Rh(1) Rh(2) 2.5447(3) . . yes
Rh(1) S(1) 2.3712(9) . . yes
Rh(1) C(1) 2.207(3) . . yes
Rh(1) C(2) 2.234(3) . . yes
Rh(1) C(3) 2.212(3) . . yes
Rh(1) C(4) 2.230(3) . . yes
Rh(1) C(5) 2.198(3) . . yes
Rh(1) C(21) 2.027(2) . . yes
Rh(1) C(22) 2.046(3) . . yes
Rh(2) S(1) 2.3897(8) . . yes
Rh(2) C(11) 2.230(2) . . yes
Rh(2) C(12) 2.191(3) . . yes
Rh(2) C(13) 2.217(3) . . yes
Rh(2) C(14) 2.206(3) . . yes
Rh(2) C(15) 2.204(3) . . yes
Rh(2) C(21) 2.028(3) . . yes
Rh(2) C(22) 2.035(3) . . yes
S(1) C(23) 1.824(4) . . yes
C(1) C(2) 1.416(4) . . yes
C(1) C(5) 1.443(4) . . yes
C(1) C(6) 1.503(4) . . yes
C(2) C(3) 1.436(4) . . yes
C(2) C(7) 1.494(4) . . yes
C(3) C(4) 1.426(4) . . yes
C(3) C(8) 1.487(4) . . yes
C(4) C(5) 1.421(4) . . yes
C(4) C(9) 1.498(4) . . yes
C(5) C(10) 1.499(4) . . yes
C(11) C(12) 1.437(4) . . yes
C(11) C(15) 1.405(4) . . yes
C(11) C(16) 1.502(4) . . yes
C(12) C(13) 1.421(4) . . yes
C(12) C(17) 1.487(5) . . yes
C(13) C(14) 1.415(4) . . yes
C(13) C(18) 1.494(4) . . yes
C(14) C(15) 1.436(4) . . yes
C(14) C(19) 1.505(5) . . yes
C(15) C(20) 1.506(5) . . yes
C(24) C(25) 1.391(4) . . yes
C(24) C(29) 1.386(5) . . yes
C(24) B(1) 1.644(4) . . yes
C(25) C(26) 1.386(5) . . yes
C(26) C(27) 1.365(8) . . yes
C(27) C(28) 1.359(6) . . yes
C(28) C(29) 1.403(5) . . yes
C(30) C(31) 1.401(4) . . yes
C(30) C(35) 1.392(4) . . yes
C(30) B(1) 1.647(4) . . yes
C(31) C(32) 1.380(4) . . yes
C(32) C(33) 1.372(5) . . yes
C(33) C(34) 1.362(5) . . yes
C(34) C(35) 1.397(4) . . yes
C(36) C(37) 1.395(4) . . yes
C(36) C(41) 1.391(4) . . yes
C(36) B(1) 1.644(4) . . yes
C(37) C(38) 1.392(4) . . yes
C(38) C(39) 1.370(5) . . yes
C(39) C(40) 1.366(5) . . yes
C(40) C(41) 1.387(4) . . yes
C(42) C(43) 1.398(4) . . yes
C(42) C(47) 1.398(4) . . yes
C(42) B(1) 1.646(4) . . yes
C(43) C(44) 1.383(5) . . yes
C(44) C(45) 1.369(6) . . yes
C(45) C(46) 1.364(6) . . yes
C(46) C(47) 1.384(5) . . yes

loop_
_geom_contact_atom_site_label_1
_geom_contact_atom_site_label_2
_geom_contact_distance
_geom_contact_site_symmetry_1
_geom_contact_site_symmetry_2
_geom_contact_publ_flag
Rh(1) Rh(2) 2.5447(3) . . ?
C(1) C(33) 3.598(5) . 2_755 ?
C(2) C(33) 3.363(4) . 2_755 ?
C(3) C(33) 3.444(4) . 2_755 ?
C(4) C(32) 3.350(4) . 2_755 ?
C(5) C(32) 3.518(4) . 2_755 ?
C(12) C(32) 3.351(4) . 2_756 ?
C(12) C(33) 3.596(4) . 2_756 ?
C(13) C(32) 3.486(4) . 2_756 ?
C(17) C(32) 3.539(5) . 2_756 ?

loop_
_geom_torsion_atom_site_label_1
_geom_torsion_atom_site_label_2
_geom_torsion_atom_site_label_3
_geom_torsion_atom_site_label_4
_geom_torsion
_geom_torsion_site_symmetry_1
_geom_torsion_site_symmetry_2
_geom_torsion_site_symmetry_3
_geom_torsion_site_symmetry_4
_geom_torsion_publ_flag
Rh(1) Rh(2) S(1) C(23) -104.0(2) . . . . yes
Rh(1) Rh(2) C(11) C(12) -89.5(2) . . . . yes
Rh(1) Rh(2) C(11) C(15) 151.9(1) . . . . yes
Rh(1) Rh(2) C(11) C(16) 30.7(3) . . . . yes
Rh(1) Rh(2) C(12) C(11) 125.8(1) . . . . yes
Rh(1) Rh(2) C(12) C(13) -118.5(2) . . . . yes
Rh(1) Rh(2) C(12) C(17) 3.6(3) . . . . yes
Rh(1) Rh(2) C(13) C(12) 94.8(2) . . . . yes
Rh(1) Rh(2) C(13) C(14) -146.5(1) . . . . yes
Rh(1) Rh(2) C(13) C(18) -26.2(3) . . . . yes
Rh(1) Rh(2) C(14) C(13) 83.7(2) . . . . yes
Rh(1) Rh(2) C(14) C(15) -159.7(2) . . . . yes
Rh(1) Rh(2) C(14) C(19) -38.4(4) . . . . yes
Rh(1) Rh(2) C(15) C(11) -89.1(3) . . . . yes
Rh(1) Rh(2) C(15) C(14) 153.5(2) . . . . yes
Rh(1) Rh(2) C(15) C(20) 32.5(5) . . . . yes
Rh(1) S(1) Rh(2) C(11) 129.2(1) . . . . yes
Rh(1) S(1) Rh(2) C(12) 122.4(6) . . . . yes
Rh(1) S(1) Rh(2) C(13) -123.2(1) . . . . yes
Rh(1) S(1) Rh(2) C(14) -154.31(8) . . . . yes
Rh(1) S(1) Rh(2) C(15) 164.30(9) . . . . yes
Rh(1) S(1) Rh(2) C(21) 49.84(8) . . . . yes
Rh(1) S(1) Rh(2) C(22) -54.67(9) . . . . yes
Rh(1) C(1) C(2) C(3) 60.3(2) . . . . yes
Rh(1) C(1) C(2) C(7) -123.9(3) . . . . yes
Rh(1) C(1) C(5) C(4) -63.8(2) . . . . yes
Rh(1) C(1) C(5) C(10) 120.5(3) . . . . yes
Rh(1) C(2) C(1) C(5) -62.0(2) . . . . yes
Rh(1) C(2) C(1) C(6) 122.1(3) . . . . yes
Rh(1) C(2) C(3) C(4) 63.6(2) . . . . yes
Rh(1) C(2) C(3) C(8) -124.2(3) . . . . yes
Rh(1) C(3) C(2) C(1) -60.4(2) . . . . yes
Rh(1) C(3) C(2) C(7) 123.9(3) . . . . yes
Rh(1) C(3) C(4) C(5) 60.1(2) . . . . yes
Rh(1) C(3) C(4) C(9) -122.9(3) . . . . yes
Rh(1) C(4) C(3) C(2) -63.7(2) . . . . yes
Rh(1) C(4) C(3) C(8) 124.3(3) . . . . yes
Rh(1) C(4) C(5) C(1) 63.0(2) . . . . yes
Rh(1) C(4) C(5) C(10) -121.4(3) . . . . yes
Rh(1) C(5) C(1) C(2) 63.3(2) . . . . yes
Rh(1) C(5) C(1) C(6) -120.7(3) . . . . yes
Rh(1) C(5) C(4) C(3) -60.4(2) . . . . yes
Rh(1) C(5) C(4) C(9) 122.6(3) . . . . yes
Rh(1) C(21) Rh(2) S(1) -55.75(6) . . . . yes
Rh(1) C(21) Rh(2) C(11) 168.70(10) . . . . yes
Rh(1) C(21) Rh(2) C(12) 131.55(9) . . . . yes
Rh(1) C(21) Rh(2) C(13) 118.9(1) . . . . yes
Rh(1) C(21) Rh(2) C(14) 175.5(2) . . . . yes
Rh(1) C(21) Rh(2) C(15) -164.89(9) . . . . yes
Rh(1) C(21) Rh(2) C(22) 15.1(1) . . . . yes
Rh(1) C(22) Rh(2) S(1) 61.17(6) . . . . yes
Rh(1) C(22) Rh(2) C(11) -124.7(2) . . . . yes
Rh(1) C(22) Rh(2) C(12) -118.4(1) . . . . yes
Rh(1) C(22) Rh(2) C(13) -150.14(10) . . . . yes
Rh(1) C(22) Rh(2) C(14) 174.48(9) . . . . yes
Rh(1) C(22) Rh(2) C(15) 165.0(1) . . . . yes
Rh(1) C(22) Rh(2) C(21) -15.0(1) . . . . yes
Rh(2) Rh(1) S(1) C(23) 104.9(1) . . . . yes
Rh(2) Rh(1) C(1) C(2) 95.0(3) . . . . yes
Rh(2) Rh(1) C(1) C(5) -148.1(2) . . . . yes
Rh(2) Rh(1) C(1) C(6) -28.4(4) . . . . yes
Rh(2) Rh(1) C(2) C(1) -149.2(1) . . . . yes
Rh(2) Rh(1) C(2) C(3) 91.9(2) . . . . yes
Rh(2) Rh(1) C(2) C(7) -28.8(3) . . . . yes
Rh(2) Rh(1) C(3) C(2) -125.4(1) . . . . yes
Rh(2) Rh(1) C(3) C(4) 118.5(1) . . . . yes
Rh(2) Rh(1) C(3) C(8) -4.5(3) . . . . yes
Rh(2) Rh(1) C(4) C(3) -96.8(2) . . . . yes
Rh(2) Rh(1) C(4) C(5) 144.2(1) . . . . yes
Rh(2) Rh(1) C(4) C(9) 23.8(3) . . . . yes
Rh(2) Rh(1) C(5) C(1) 154.7(2) . . . . yes
Rh(2) Rh(1) C(5) C(4) -88.9(2) . . . . yes
Rh(2) Rh(1) C(5) C(10) 34.8(4) . . . . yes
Rh(2) S(1) Rh(1) C(1) -163.38(7) . . . . yes
Rh(2) S(1) Rh(1) C(2) -131.37(9) . . . . yes
Rh(2) S(1) Rh(1) C(3) -161.1(6) . . . . yes
Rh(2) S(1) Rh(1) C(4) 125.5(1) . . . . yes
Rh(2) S(1) Rh(1) C(5) 155.61(8) . . . . yes
Rh(2) S(1) Rh(1) C(21) -49.78(8) . . . . yes
Rh(2) S(1) Rh(1) C(22) 54.12(8) . . . . yes
Rh(2) C(11) C(12) C(13) -64.1(2) . . . . yes
Rh(2) C(11) C(12) C(17) 121.3(3) . . . . yes
Rh(2) C(11) C(15) C(14) 62.4(2) . . . . yes
Rh(2) C(11) C(15) C(20) -119.7(3) . . . . yes
Rh(2) C(12) C(11) C(15) 60.4(2) . . . . yes
Rh(2) C(12) C(11) C(16) -123.2(3) . . . . yes
Rh(2) C(12) C(13) C(14) -60.9(2) . . . . yes
Rh(2) C(12) C(13) C(18) 122.2(3) . . . . yes
Rh(2) C(13) C(12) C(11) 64.3(2) . . . . yes
Rh(2) C(13) C(12) C(17) -121.1(3) . . . . yes
Rh(2) C(13) C(14) C(15) -62.3(2) . . . . yes
Rh(2) C(13) C(14) C(19) 123.2(3) . . . . yes
Rh(2) C(14) C(13) C(12) 60.5(2) . . . . yes
Rh(2) C(14) C(13) C(18) -122.6(3) . . . . yes
Rh(2) C(14) C(15) C(11) -63.3(2) . . . . yes
Rh(2) C(14) C(15) C(20) 118.7(3) . . . . yes
Rh(2) C(15) C(11) C(12) -59.8(2) . . . . yes
Rh(2) C(15) C(11) C(16) 123.8(3) . . . . yes
Rh(2) C(15) C(14) C(13) 62.9(2) . . . . yes
Rh(2) C(15) C(14) C(19) -122.6(3) . . . . yes
Rh(2) C(21) Rh(1) S(1) 56.29(6) . . . . yes
Rh(2) C(21) Rh(1) C(1) 163.99(9) . . . . yes
Rh(2) C(21) Rh(1) C(2) -166.71(9) . . . . yes
Rh(2) C(21) Rh(1) C(3) -130.31(9) . . . . yes
Rh(2) C(21) Rh(1) C(4) -119.2(1) . . . . yes
Rh(2) C(21) Rh(1) C(5) 176.3(2) . . . . yes
Rh(2) C(21) Rh(1) C(22) -15.0(1) . . . . yes
Rh(2) C(22) Rh(1) S(1) -61.87(7) . . . . yes
Rh(2) C(22) Rh(1) C(1) -163.4(1) . . . . yes
Rh(2) C(22) Rh(1) C(2) 125.6(2) . . . . yes
Rh(2) C(22) Rh(1) C(3) 122.45(9) . . . . yes
Rh(2) C(22) Rh(1) C(4) 154.68(9) . . . . yes
Rh(2) C(22) Rh(1) C(5) -170.40(9) . . . . yes
Rh(2) C(22) Rh(1) C(21) 14.9(1) . . . . yes
S(1) Rh(1) Rh(2) C(11) -122.2(1) . . . . yes
S(1) Rh(1) Rh(2) C(12) -172.04(9) . . . . yes
S(1) Rh(1) Rh(2) C(13) 138.8(1) . . . . yes
S(1) Rh(1) Rh(2) C(14) 80.7(2) . . . . yes
S(1) Rh(1) Rh(2) C(15) -55.1(3) . . . . yes
S(1) Rh(1) Rh(2) C(21) -104.7(1) . . . . yes
S(1) Rh(1) Rh(2) C(22) 94.3(1) . . . . yes
S(1) Rh(1) C(1) C(2) 142.8(1) . . . . yes
S(1) Rh(1) C(1) C(5) -100.3(2) . . . . yes
S(1) Rh(1) C(1) C(6) 19.4(3) . . . . yes
S(1) Rh(1) C(2) C(1) -55.5(2) . . . . yes
S(1) Rh(1) C(2) C(3) -174.4(1) . . . . yes
S(1) Rh(1) C(2) C(7) 65.0(3) . . . . yes
S(1) Rh(1) C(3) C(2) 34.1(7) . . . . yes
S(1) Rh(1) C(3) C(4) -82.0(6) . . . . yes
S(1) Rh(1) C(3) C(8) 155.0(5) . . . . yes
S(1) Rh(1) C(4) C(3) 169.0(1) . . . . yes
S(1) Rh(1) C(4) C(5) 50.0(2) . . . . yes
S(1) Rh(1) C(4) C(9) -70.3(3) . . . . yes
S(1) Rh(1) C(5) C(1) 94.9(2) . . . . yes
S(1) Rh(1) C(5) C(4) -148.8(1) . . . . yes
S(1) Rh(1) C(5) C(10) -25.0(3) . . . . yes
S(1) Rh(2) Rh(1) C(1) 55.2(2) . . . . yes
S(1) Rh(2) Rh(1) C(2) 125.8(1) . . . . yes
S(1) Rh(2) Rh(1) C(3) 177.14(9) . . . . yes
S(1) Rh(2) Rh(1) C(4) -132.4(1) . . . . yes
S(1) Rh(2) Rh(1) C(5) -71.0(2) . . . . yes
S(1) Rh(2) Rh(1) C(21) 104.7(1) . . . . yes
S(1) Rh(2) Rh(1) C(22) -94.3(1) . . . . yes
S(1) Rh(2) C(11) C(12) -178.5(1) . . . . yes
S(1) Rh(2) C(11) C(15) 62.9(2) . . . . yes
S(1) Rh(2) C(11) C(16) -58.3(3) . . . . yes
S(1) Rh(2) C(12) C(11) 7.9(7) . . . . yes
S(1) Rh(2) C(12) C(13) 123.7(6) . . . . yes
S(1) Rh(2) C(12) C(17) -114.3(6) . . . . yes
S(1) Rh(2) C(13) C(12) -168.6(1) . . . . yes
S(1) Rh(2) C(13) C(14) -49.9(2) . . . . yes
S(1) Rh(2) C(13) C(18) 70.3(3) . . . . yes
S(1) Rh(2) C(14) C(13) 151.6(1) . . . . yes
S(1) Rh(2) C(14) C(15) -91.8(2) . . . . yes
S(1) Rh(2) C(14) C(19) 29.5(3) . . . . yes
S(1) Rh(2) C(15) C(11) -137.0(1) . . . . yes
S(1) Rh(2) C(15) C(14) 105.6(2) . . . . yes
S(1) Rh(2) C(15) C(20) -15.4(3) . . . . yes
C(1) Rh(1) Rh(2) C(11) -67.0(2) . . . . yes
C(1) Rh(1) Rh(2) C(12) -116.9(2) . . . . yes
C(1) Rh(1) Rh(2) C(13) -166.0(2) . . . . yes
C(1) Rh(1) Rh(2) C(14) 135.9(3) . . . . yes
C(1) Rh(1) Rh(2) C(15) 0.1(3) . . . . yes
C(1) Rh(1) Rh(2) C(21) -49.6(2) . . . . yes
C(1) Rh(1) Rh(2) C(22) 149.5(2) . . . . yes
C(1) Rh(1) S(1) C(23) -58.4(1) . . . . yes
C(1) Rh(1) C(2) C(3) -118.9(2) . . . . yes
C(1) Rh(1) C(2) C(7) 120.5(3) . . . . yes
C(1) Rh(1) C(3) C(2) 36.4(1) . . . . yes
C(1) Rh(1) C(3) C(4) -79.7(2) . . . . yes
C(1) Rh(1) C(3) C(8) 157.3(3) . . . . yes
C(1) Rh(1) C(4) C(3) 80.4(2) . . . . yes
C(1) Rh(1) C(4) C(5) -38.6(2) . . . . yes
C(1) Rh(1) C(4) C(9) -158.9(3) . . . . yes
C(1) Rh(1) C(5) C(4) 116.3(2) . . . . yes
C(1) Rh(1) C(5) C(10) -119.9(3) . . . . yes
C(1) C(2) Rh(1) C(3) 118.9(2) . . . . yes
C(1) C(2) Rh(1) C(4) 80.8(2) . . . . yes
C(1) C(2) Rh(1) C(5) 38.4(2) . . . . yes
C(1) C(2) Rh(1) C(21) -132.9(2) . . . . yes
C(1) C(2) Rh(1) C(22) 114.0(2) . . . . yes
C(1) C(2) C(3) C(4) 3.3(3) . . . . yes
C(1) C(2) C(3) C(8) 175.4(3) . . . . yes
C(1) C(5) Rh(1) C(2) -37.3(2) . . . . yes
C(1) C(5) Rh(1) C(3) -79.8(2) . . . . yes
C(1) C(5) Rh(1) C(4) -116.3(2) . . . . yes
C(1) C(5) Rh(1) C(21) -18.1(3) . . . . yes
C(1) C(5) Rh(1) C(22) 173.4(2) . . . . yes
C(1) C(5) C(4) C(3) 2.5(3) . . . . yes
C(1) C(5) C(4) C(9) -174.5(3) . . . . yes
C(2) Rh(1) Rh(2) C(11) 3.6(2) . . . . yes
C(2) Rh(1) Rh(2) C(12) -46.2(1) . . . . yes
C(2) Rh(1) Rh(2) C(13) -95.3(1) . . . . yes
C(2) Rh(1) Rh(2) C(14) -153.5(2) . . . . yes
C(2) Rh(1) Rh(2) C(15) 70.7(3) . . . . yes
C(2) Rh(1) Rh(2) C(21) 21.1(1) . . . . yes
C(2) Rh(1) Rh(2) C(22) -139.9(2) . . . . yes
C(2) Rh(1) S(1) C(23) -26.4(2) . . . . yes
C(2) Rh(1) C(1) C(5) 116.9(2) . . . . yes
C(2) Rh(1) C(1) C(6) -123.4(3) . . . . yes
C(2) Rh(1) C(3) C(4) -116.1(2) . . . . yes
C(2) Rh(1) C(3) C(8) 120.9(3) . . . . yes
C(2) Rh(1) C(4) C(3) 38.3(1) . . . . yes
C(2) Rh(1) C(4) C(5) -80.7(2) . . . . yes
C(2) Rh(1) C(4) C(9) 159.0(3) . . . . yes
C(2) Rh(1) C(5) C(4) 79.0(2) . . . . yes
C(2) Rh(1) C(5) C(10) -157.2(3) . . . . yes
C(2) C(1) Rh(1) C(3) -36.9(2) . . . . yes
C(2) C(1) Rh(1) C(4) -79.1(2) . . . . yes
C(2) C(1) Rh(1) C(5) -116.9(2) . . . . yes
C(2) C(1) Rh(1) C(21) 54.0(2) . . . . yes
C(2) C(1) Rh(1) C(22) -127.7(2) . . . . yes
C(2) C(1) C(5) C(4) -0.5(3) . . . . yes
C(2) C(1) C(5) C(10) -176.3(3) . . . . yes
C(2) C(3) Rh(1) C(4) 116.1(2) . . . . yes
C(2) C(3) Rh(1) C(5) 79.5(2) . . . . yes
C(2) C(3) Rh(1) C(21) -76.1(2) . . . . yes
C(2) C(3) Rh(1) C(22) 177.4(1) . . . . yes
C(2) C(3) C(4) C(5) -3.6(3) . . . . yes
C(2) C(3) C(4) C(9) 173.4(3) . . . . yes
C(3) Rh(1) Rh(2) C(11) 54.9(1) . . . . yes
C(3) Rh(1) Rh(2) C(12) 5.1(1) . . . . yes
C(3) Rh(1) Rh(2) C(13) -44.0(1) . . . . yes
C(3) Rh(1) Rh(2) C(14) -102.2(2) . . . . yes
C(3) Rh(1) Rh(2) C(15) 122.0(3) . . . . yes
C(3) Rh(1) Rh(2) C(21) 72.4(1) . . . . yes
C(3) Rh(1) Rh(2) C(22) -88.6(1) . . . . yes
C(3) Rh(1) S(1) C(23) -56.2(6) . . . . yes
C(3) Rh(1) C(1) C(5) 80.0(2) . . . . yes
C(3) Rh(1) C(1) C(6) -160.3(3) . . . . yes
C(3) Rh(1) C(2) C(7) -120.7(3) . . . . yes
C(3) Rh(1) C(4) C(5) -119.0(2) . . . . yes
C(3) Rh(1) C(4) C(9) 120.6(3) . . . . yes
C(3) Rh(1) C(5) C(4) 36.6(2) . . . . yes
C(3) Rh(1) C(5) C(10) 160.3(3) . . . . yes
C(3) C(2) Rh(1) C(4) -38.1(1) . . . . yes
C(3) C(2) Rh(1) C(5) -80.5(2) . . . . yes
C(3) C(2) Rh(1) C(21) 108.2(2) . . . . yes
C(3) C(2) Rh(1) C(22) -4.8(3) . . . . yes
C(3) C(2) C(1) C(5) -1.7(3) . . . . yes
C(3) C(2) C(1) C(6) -177.6(3) . . . . yes
C(3) C(4) Rh(1) C(5) 119.0(2) . . . . yes
C(3) C(4) Rh(1) C(21) -18.0(2) . . . . yes
C(3) C(4) Rh(1) C(22) -125.6(2) . . . . yes
C(3) C(4) C(5) C(10) 178.2(3) . . . . yes
C(4) Rh(1) Rh(2) C(11) 105.4(2) . . . . yes
C(4) Rh(1) Rh(2) C(12) 55.6(1) . . . . yes
C(4) Rh(1) Rh(2) C(13) 6.4(1) . . . . yes
C(4) Rh(1) Rh(2) C(14) -51.7(2) . . . . yes
C(4) Rh(1) Rh(2) C(15) 172.5(3) . . . . yes
C(4) Rh(1) Rh(2) C(21) 122.9(1) . . . . yes
C(4) Rh(1) Rh(2) C(22) -38.1(1) . . . . yes
C(4) Rh(1) S(1) C(23) -129.6(2) . . . . yes
C(4) Rh(1) C(1) C(5) 37.8(2) . . . . yes
C(4) Rh(1) C(1) C(6) 157.5(3) . . . . yes
C(4) Rh(1) C(2) C(7) -158.8(3) . . . . yes
C(4) Rh(1) C(3) C(8) -123.0(3) . . . . yes
C(4) Rh(1) C(5) C(10) 123.7(3) . . . . yes
C(4) C(3) Rh(1) C(5) -36.6(2) . . . . yes
C(4) C(3) Rh(1) C(21) 167.8(2) . . . . yes
C(4) C(3) Rh(1) C(22) 61.3(2) . . . . yes
C(4) C(3) C(2) C(7) -172.5(3) . . . . yes
C(4) C(5) Rh(1) C(21) 98.3(3) . . . . yes
C(4) C(5) Rh(1) C(22) -70.2(2) . . . . yes
C(4) C(5) C(1) C(6) 175.5(3) . . . . yes
C(5) Rh(1) Rh(2) C(11) 166.8(2) . . . . yes
C(5) Rh(1) Rh(2) C(12) 116.9(2) . . . . yes
C(5) Rh(1) Rh(2) C(13) 67.8(2) . . . . yes
C(5) Rh(1) Rh(2) C(14) 9.6(3) . . . . yes
C(5) Rh(1) Rh(2) C(15) -126.1(3) . . . . yes
C(5) Rh(1) Rh(2) C(21) -175.8(2) . . . . yes
C(5) Rh(1) Rh(2) C(22) 23.3(2) . . . . yes
C(5) Rh(1) S(1) C(23) -99.5(1) . . . . yes
C(5) Rh(1) C(1) C(6) 119.7(3) . . . . yes
C(5) Rh(1) C(2) C(7) 158.8(3) . . . . yes
C(5) Rh(1) C(3) C(8) -159.6(3) . . . . yes
C(5) Rh(1) C(4) C(9) -120.3(3) . . . . yes
C(5) C(1) Rh(1) C(21) 170.9(2) . . . . yes
C(5) C(1) Rh(1) C(22) -10.8(3) . . . . yes
C(5) C(1) C(2) C(7) 174.1(3) . . . . yes
C(5) C(4) Rh(1) C(21) -137.0(2) . . . . yes
C(5) C(4) Rh(1) C(22) 115.4(2) . . . . yes
C(5) C(4) C(3) C(8) -175.6(3) . . . . yes
C(6) C(1) Rh(1) C(21) -69.4(3) . . . . yes
C(6) C(1) Rh(1) C(22) 108.9(3) . . . . yes
C(6) C(1) C(2) C(7) -1.8(5) . . . . yes
C(6) C(1) C(5) C(10) -0.3(5) . . . . yes
C(7) C(2) Rh(1) C(21) -12.5(3) . . . . yes
C(7) C(2) Rh(1) C(22) -125.5(3) . . . . yes
C(7) C(2) C(3) C(8) -0.3(5) . . . . yes
C(8) C(3) Rh(1) C(21) 44.8(3) . . . . yes
C(8) C(3) Rh(1) C(22) -61.7(3) . . . . yes
C(8) C(3) C(4) C(9) 1.4(5) . . . . yes
C(9) C(4) Rh(1) C(21) 102.6(3) . . . . yes
C(9) C(4) Rh(1) C(22) -4.9(3) . . . . yes
C(9) C(4) C(5) C(10) 1.2(5) . . . . yes
C(10) C(5) Rh(1) C(21) -138.0(3) . . . . yes
C(10) C(5) Rh(1) C(22) 53.5(3) . . . . yes
C(11) Rh(2) Rh(1) C(21) -17.5(2) . . . . yes
C(11) Rh(2) Rh(1) C(22) 143.5(2) . . . . yes
C(11) Rh(2) S(1) C(23) 25.2(2) . . . . yes
C(11) Rh(2) C(12) C(13) 115.8(2) . . . . yes
C(11) Rh(2) C(12) C(17) -122.1(3) . . . . yes
C(11) Rh(2) C(13) C(12) -38.6(2) . . . . yes
C(11) Rh(2) C(13) C(14) 80.1(2) . . . . yes
C(11) Rh(2) C(13) C(18) -159.6(3) . . . . yes
C(11) Rh(2) C(14) C(13) -79.7(2) . . . . yes
C(11) Rh(2) C(14) C(15) 36.9(2) . . . . yes
C(11) Rh(2) C(14) C(19) 158.2(3) . . . . yes
C(11) Rh(2) C(15) C(14) -117.4(2) . . . . yes
C(11) Rh(2) C(15) C(20) 121.7(4) . . . . yes
C(11) C(12) Rh(2) C(13) -115.8(2) . . . . yes
C(11) C(12) Rh(2) C(14) -79.2(2) . . . . yes
C(11) C(12) Rh(2) C(15) -36.3(2) . . . . yes
C(11) C(12) Rh(2) C(21) 79.4(2) . . . . yes
C(11) C(12) Rh(2) C(22) -175.2(2) . . . . yes
C(11) C(12) C(13) C(14) 3.4(3) . . . . yes
C(11) C(12) C(13) C(18) -173.5(3) . . . . yes
C(11) C(15) Rh(2) C(12) 37.3(2) . . . . yes
C(11) C(15) Rh(2) C(13) 79.8(2) . . . . yes
C(11) C(15) Rh(2) C(14) 117.4(2) . . . . yes
C(11) C(15) Rh(2) C(21) -47.8(2) . . . . yes
C(11) C(15) Rh(2) C(22) 132.3(2) . . . . yes
C(11) C(15) C(14) C(13) -0.5(3) . . . . yes
C(11) C(15) C(14) C(19) 174.1(3) . . . . yes
C(12) Rh(2) Rh(1) C(21) -67.3(1) . . . . yes
C(12) Rh(2) Rh(1) C(22) 93.7(1) . . . . yes
C(12) Rh(2) S(1) C(23) 18.4(6) . . . . yes
C(12) Rh(2) C(11) C(15) -118.6(2) . . . . yes
C(12) Rh(2) C(11) C(16) 120.3(4) . . . . yes
C(12) Rh(2) C(13) C(14) 118.7(2) . . . . yes
C(12) Rh(2) C(13) C(18) -121.0(4) . . . . yes
C(12) Rh(2) C(14) C(13) -36.9(1) . . . . yes
C(12) Rh(2) C(14) C(15) 79.8(2) . . . . yes
C(12) Rh(2) C(14) C(19) -159.0(3) . . . . yes
C(12) Rh(2) C(15) C(14) -80.1(2) . . . . yes
C(12) Rh(2) C(15) C(20) 159.0(3) . . . . yes
C(12) C(11) Rh(2) C(13) 38.3(2) . . . . yes
C(12) C(11) Rh(2) C(14) 80.6(2) . . . . yes
C(12) C(11) Rh(2) C(15) 118.6(2) . . . . yes
C(12) C(11) Rh(2) C(21) -103.0(2) . . . . yes
C(12) C(11) Rh(2) C(22) 9.4(3) . . . . yes
C(12) C(11) C(15) C(14) 2.6(3) . . . . yes
C(12) C(11) C(15) C(20) -179.5(3) . . . . yes
C(12) C(13) Rh(2) C(14) -118.7(2) . . . . yes
C(12) C(13) Rh(2) C(15) -80.4(2) . . . . yes
C(12) C(13) Rh(2) C(21) 20.9(2) . . . . yes
C(12) C(13) Rh(2) C(22) 128.2(2) . . . . yes
C(12) C(13) C(14) C(15) -1.8(3) . . . . yes
C(12) C(13) C(14) C(19) -176.4(3) . . . . yes
C(13) Rh(2) Rh(1) C(21) -116.5(1) . . . . yes
C(13) Rh(2) Rh(1) C(22) 44.5(1) . . . . yes
C(13) Rh(2) S(1) C(23) 132.8(2) . . . . yes
C(13) Rh(2) C(11) C(15) -80.3(2) . . . . yes
C(13) Rh(2) C(11) C(16) 158.6(3) . . . . yes
C(13) Rh(2) C(12) C(17) 122.1(3) . . . . yes
C(13) Rh(2) C(14) C(15) 116.7(2) . . . . yes
C(13) Rh(2) C(14) C(19) -122.1(4) . . . . yes
C(13) Rh(2) C(15) C(14) -37.6(2) . . . . yes
C(13) Rh(2) C(15) C(20) -158.6(3) . . . . yes
C(13) C(12) Rh(2) C(14) 36.6(2) . . . . yes
C(13) C(12) Rh(2) C(15) 79.4(2) . . . . yes
C(13) C(12) Rh(2) C(21) -164.9(2) . . . . yes
C(13) C(12) Rh(2) C(22) -59.4(2) . . . . yes
C(13) C(12) C(11) C(15) -3.7(3) . . . . yes
C(13) C(12) C(11) C(16) 172.7(3) . . . . yes
C(13) C(14) Rh(2) C(15) -116.7(2) . . . . yes
C(13) C(14) Rh(2) C(21) -87.3(3) . . . . yes
C(13) C(14) Rh(2) C(22) 72.7(2) . . . . yes
C(13) C(14) C(15) C(20) -178.4(3) . . . . yes
C(14) Rh(2) Rh(1) C(21) -174.6(2) . . . . yes
C(14) Rh(2) Rh(1) C(22) -13.6(2) . . . . yes
C(14) Rh(2) S(1) C(23) 101.7(2) . . . . yes
C(14) Rh(2) C(11) C(15) -38.0(2) . . . . yes
C(14) Rh(2) C(11) C(16) -159.2(3) . . . . yes
C(14) Rh(2) C(12) C(17) 158.7(3) . . . . yes
C(14) Rh(2) C(13) C(18) 120.3(3) . . . . yes
C(14) Rh(2) C(15) C(20) -121.0(4) . . . . yes
C(14) C(13) Rh(2) C(15) 38.3(2) . . . . yes
C(14) C(13) Rh(2) C(21) 139.6(2) . . . . yes
C(14) C(13) Rh(2) C(22) -113.1(2) . . . . yes
C(14) C(13) C(12) C(17) 178.0(3) . . . . yes
C(14) C(15) Rh(2) C(21) -165.1(2) . . . . yes
C(14) C(15) Rh(2) C(22) 15.0(3) . . . . yes
C(14) C(15) C(11) C(16) -173.8(3) . . . . yes
C(15) Rh(2) Rh(1) C(21) 49.6(3) . . . . yes
C(15) Rh(2) Rh(1) C(22) -149.4(3) . . . . yes
C(15) Rh(2) S(1) C(23) 60.3(2) . . . . yes
C(15) Rh(2) C(11) C(16) -121.2(4) . . . . yes
C(15) Rh(2) C(12) C(17) -158.5(3) . . . . yes
C(15) Rh(2) C(13) C(18) 158.6(3) . . . . yes
C(15) Rh(2) C(14) C(19) 121.3(4) . . . . yes
C(15) C(11) Rh(2) C(21) 138.4(2) . . . . yes
C(15) C(11) Rh(2) C(22) -109.2(3) . . . . yes
C(15) C(11) C(12) C(17) -178.3(3) . . . . yes
C(15) C(14) Rh(2) C(21) 29.3(3) . . . . yes
C(15) C(14) Rh(2) C(22) -170.7(2) . . . . yes
C(15) C(14) C(13) C(18) 175.1(3) . . . . yes
C(16) C(11) Rh(2) C(21) 17.2(3) . . . . yes
C(16) C(11) Rh(2) C(22) 129.6(3) . . . . yes
C(16) C(11) C(12) C(17) -1.9(4) . . . . yes
C(16) C(11) C(15) C(20) 4.1(5) . . . . yes
C(17) C(12) Rh(2) C(21) -42.8(3) . . . . yes
C(17) C(12) Rh(2) C(22) 62.7(3) . . . . yes
C(17) C(12) C(13) C(18) 1.2(4) . . . . yes
C(18) C(13) Rh(2) C(21) -100.1(3) . . . . yes
C(18) C(13) Rh(2) C(22) 7.2(3) . . . . yes
C(18) C(13) C(14) C(19) 0.5(5) . . . . yes
C(19) C(14) Rh(2) C(21) 150.6(3) . . . . yes
C(19) C(14) Rh(2) C(22) -49.4(3) . . . . yes
C(19) C(14) C(15) C(20) -3.9(5) . . . . yes
C(20) C(15) Rh(2) C(21) 73.9(3) . . . . yes
C(20) C(15) Rh(2) C(22) -106.0(3) . . . . yes
C(21) Rh(1) Rh(2) C(22) -161.0(1) . . . . yes
C(21) Rh(1) S(1) C(23) 55.2(1) . . . . yes
C(21) Rh(2) Rh(1) C(22) 161.0(1) . . . . yes
C(21) Rh(2) S(1) C(23) -54.2(2) . . . . yes
C(22) Rh(1) S(1) C(23) 159.1(2) . . . . yes
C(22) Rh(2) S(1) C(23) -158.7(2) . . . . yes
C(24) C(25) C(26) C(27) 1.0(6) . . . . yes
C(24) C(29) C(28) C(27) -0.5(6) . . . . yes
C(24) B(1) C(30) C(31) 49.0(3) . . . . yes
C(24) B(1) C(30) C(35) -137.8(3) . . . . yes
C(24) B(1) C(36) C(37) 71.3(3) . . . . yes
C(24) B(1) C(36) C(41) -105.4(3) . . . . yes
C(24) B(1) C(42) C(43) 166.1(3) . . . . yes
C(24) B(1) C(42) C(47) -18.9(4) . . . . yes
C(25) C(24) C(29) C(28) 0.5(5) . . . . yes
C(25) C(24) B(1) C(30) -155.2(3) . . . . yes
C(25) C(24) B(1) C(36) 83.7(3) . . . . yes
C(25) C(24) B(1) C(42) -38.1(4) . . . . yes
C(25) C(26) C(27) C(28) -0.9(6) . . . . yes
C(26) C(25) C(24) C(29) -0.8(5) . . . . yes
C(26) C(25) C(24) B(1) -175.9(3) . . . . yes
C(26) C(27) C(28) C(29) 0.7(6) . . . . yes
C(28) C(29) C(24) B(1) 175.7(3) . . . . yes
C(29) C(24) B(1) C(30) 30.0(4) . . . . yes
C(29) C(24) B(1) C(36) -91.1(3) . . . . yes
C(29) C(24) B(1) C(42) 147.1(3) . . . . yes
C(30) C(31) C(32) C(33) -0.2(5) . . . . yes
C(30) C(35) C(34) C(33) -0.1(5) . . . . yes
C(30) B(1) C(36) C(37) -49.2(3) . . . . yes
C(30) B(1) C(36) C(41) 134.1(3) . . . . yes
C(30) B(1) C(42) C(43) -72.9(3) . . . . yes
C(30) B(1) C(42) C(47) 102.1(3) . . . . yes
C(31) C(30) C(35) C(34) 0.9(4) . . . . yes
C(31) C(30) B(1) C(36) 166.0(2) . . . . yes
C(31) C(30) B(1) C(42) -73.8(3) . . . . yes
C(31) C(32) C(33) C(34) 1.1(5) . . . . yes
C(32) C(31) C(30) C(35) -0.8(4) . . . . yes
C(32) C(31) C(30) B(1) 173.2(3) . . . . yes
C(32) C(33) C(34) C(35) -0.9(5) . . . . yes
C(34) C(35) C(30) B(1) -172.7(3) . . . . yes
C(35) C(30) B(1) C(36) -20.8(4) . . . . yes
C(35) C(30) B(1) C(42) 99.5(3) . . . . yes
C(36) C(37) C(38) C(39) 0.7(5) . . . . yes
C(36) C(41) C(40) C(39) 0.4(4) . . . . yes
C(36) B(1) C(42) C(43) 47.7(3) . . . . yes
C(36) B(1) C(42) C(47) -137.3(3) . . . . yes
C(37) C(36) C(41) C(40) 0.8(4) . . . . yes
C(37) C(36) B(1) C(42) -165.3(2) . . . . yes
C(37) C(38) C(39) C(40) 0.5(5) . . . . yes
C(38) C(37) C(36) C(41) -1.3(4) . . . . yes
C(38) C(37) C(36) B(1) -178.4(3) . . . . yes
C(38) C(39) C(40) C(41) -1.0(4) . . . . yes
C(40) C(41) C(36) B(1) 177.7(3) . . . . yes
C(41) C(36) B(1) C(42) 18.0(4) . . . . yes
C(42) C(43) C(44) C(45) -1.0(5) . . . . yes
C(42) C(47) C(46) C(45) 1.0(5) . . . . yes
C(43) C(42) C(47) C(46) -2.6(4) . . . . yes
C(43) C(44) C(45) C(46) -0.9(5) . . . . yes
C(44) C(43) C(42) C(47) 2.6(4) . . . . yes
C(44) C(43) C(42) B(1) 178.1(3) . . . . yes
C(44) C(45) C(46) C(47) 0.9(6) . . . . yes
C(46) C(47) C(42) B(1) -177.8(3) . . . . yes
C(46) C(47) C(42) B(1) -177.8(3) . . . . yes
